data_4302658
loop_
_publ_author_name
'Peter Comba'
'Christina Haaf'
'Hubert Wadepohl'

_publ_section_title
;
Novel Bispidine Ligands and Their First-Row Transition Metal Complexes:
Trigonal Bipyramidal and Trigonal Prismatic Geometries
;
_journal_name_full 'Inorganic Chemistry'
_journal_page_first 6604
_journal_page_last 6614
_journal_paper_doi 10.1021/ic900571v
_journal_volume 48
_journal_year 2009
_chemical_formula_sum 'C28 H38 N4 O'
_chemical_formula_weight 446.62
_space_group_IT_number 2
_symmetry_cell_setting triclinic
_symmetry_Int_Tables_number 2
_symmetry_space_group_name_Hall '-P 1'
_symmetry_space_group_name_H-M 'P -1'
_atom_sites_solution_hydrogens geom
_atom_sites_solution_primary direct
_atom_sites_solution_secondary difmap
_audit_block_code co_ch2
_audit_creation_method SHELXL-97
_cell_angle_alpha 92.174(8)
_cell_angle_beta 93.011(13)
_cell_angle_gamma 110.066(11)
_cell_formula_units_Z 2
_cell_length_a 10.738(5)
_cell_length_b 10.891(5)
_cell_length_c 11.048(5)
_cell_measurement_reflns_used 6696
_cell_measurement_temperature 150(2)
_cell_measurement_theta_max 0.00
_cell_measurement_theta_min 0.00
_cell_volume 1209.8(10)
_computing_cell_refinement
;

SAINT (Bruker AXS, 1997-2008). Includes estimated systematic errors

 of the unit cell constants from Monte Carlo simulations.

;
_computing_data_collection 'SMART (Bruker AXS, 1997-2003)'
_computing_data_reduction 'SAINT (Bruker AXS, 1997-2008)'
_computing_molecular_graphics 'PLATON (Spek, 1980-2008)'
_computing_publication_material 'SHELXL-97 (Sheldrick, 1997)'
_computing_structure_refinement 'SHELXL-97 (Sheldrick, 1997)'
_computing_structure_solution 'SHELXS-97 (Sheldrick, 1997)'
_diffrn_ambient_temperature 150(2)
_diffrn_measured_fraction_theta_full 0.926
_diffrn_measured_fraction_theta_max 0.926
_diffrn_measurement_device_type 'CCD area detector (Bruker AXS Smart 1000)'
_diffrn_measurement_method '\f- and \w-scans'
_diffrn_radiation_monochromator graphite
_diffrn_radiation_probe x-ray
_diffrn_radiation_type MoK\a
_diffrn_radiation_wavelength 0.71073
_diffrn_reflns_av_R_equivalents 0.0519
_diffrn_reflns_av_sigmaI/netI 0.0519
_diffrn_reflns_limit_h_max 15
_diffrn_reflns_limit_h_min -16
_diffrn_reflns_limit_k_max 16
_diffrn_reflns_limit_k_min -15
_diffrn_reflns_limit_l_max 16
_diffrn_reflns_limit_l_min 0
_diffrn_reflns_number 30130
_diffrn_reflns_theta_full 32.19
_diffrn_reflns_theta_max 32.19
_diffrn_reflns_theta_min 1.85
_diffrn_source 'fine-focus sealed tube'
_exptl_absorpt_coefficient_mu 0.075
_exptl_absorpt_correction_T_max 0.8619
_exptl_absorpt_correction_T_min 0.7371
_exptl_absorpt_correction_type multi-scan
_exptl_absorpt_process_details
;

multi-scan from symmetry-related measurements (Blessing 1995)

SADABS (Sheldrick & Bruker AXS, 2004-2008)

;
_exptl_crystal_colour colourless
_exptl_crystal_density_diffrn 1.226
_exptl_crystal_density_method 'not measured'
_exptl_crystal_description irregular
_exptl_crystal_F_000 484
_exptl_crystal_size_max 0.20
_exptl_crystal_size_mid 0.20
_exptl_crystal_size_min 0.10
_refine_diff_density_max 0.497
_refine_diff_density_min -0.235
_refine_diff_density_rms 0.058
_refine_ls_abs_structure_details 'Flack H D (1983), Acta Cryst. A39, 876-881'
_refine_ls_extinction_method none
_refine_ls_goodness_of_fit_ref 1.066
_refine_ls_hydrogen_treatment refxyz
_refine_ls_matrix_type full
_refine_ls_number_parameters 384
_refine_ls_number_reflns 7908
_refine_ls_number_restraints 0
_refine_ls_restrained_S_all 1.066
_refine_ls_R_factor_all 0.0914
_refine_ls_R_factor_gt 0.0570
_refine_ls_shift/su_max 0.000
_refine_ls_shift/su_mean 0.000
_refine_ls_structure_factor_coef Fsqd
_refine_ls_weighting_details 'calc w=1/[\s^2^(Fo^2^)+(0.0847P)^2^+0.0000P] where P=(Fo^2^+2Fc^2^)/3'
_refine_ls_weighting_scheme calc
_refine_ls_wR_factor_gt 0.1417
_refine_ls_wR_factor_ref 0.1583
_reflns_number_gt 5227
_reflns_number_total 7908
_reflns_threshold_expression >2sigma(I)
_cod_data_source_file ic900571v_si_001_01.cif
_cod_data_source_block co_ch2
_cod_database_code 4302658
_audit_block_refno 400

loop_
_symmetry_equiv_pos_as_xyz
'x, y, z'
'-x, -y, -z'

loop_
_atom_site_label
_atom_site_type_symbol
_atom_site_fract_x
_atom_site_fract_y
_atom_site_fract_z
_atom_site_U_iso_or_equiv
_atom_site_adp_type
_atom_site_occupancy
_atom_site_symmetry_multiplicity
_atom_site_calc_flag
_atom_site_refinement_flags
_atom_site_disorder_assembly
_atom_site_disorder_group
C1 C 0.84614(13) 0.75170(13) 0.41142(12) 0.0222(3) Uani 1 1 d . . .
H1A H 0.8724(16) 0.6867(15) 0.4549(15) 0.027 Uiso 1 1 d . . .
H1B H 0.9127(16) 0.8380(16) 0.4374(14) 0.027 Uiso 1 1 d . . .
C2 C 0.84454(12) 0.72712(12) 0.27169(11) 0.0191(2) Uani 1 1 d . . .
C3 C 0.70337(12) 0.70382(12) 0.21721(11) 0.0180(2) Uani 1 1 d . . .
C4 C 0.59942(12) 0.59176(12) 0.27508(11) 0.0190(2) Uani 1 1 d . . .
C5 C 0.61309(13) 0.62332(13) 0.41419(12) 0.0230(3) Uani 1 1 d . . .
H5A H 0.5246(16) 0.6292(15) 0.4402(14) 0.028 Uiso 1 1 d . . .
H5B H 0.6316(16) 0.5495(15) 0.4574(15) 0.028 Uiso 1 1 d . . .
C6 C 0.86921(12) 0.59630(12) 0.24408(13) 0.0214(3) Uani 1 1 d . . .
H6A H 0.8681(15) 0.5807(15) 0.1493(15) 0.026 Uiso 1 1 d . . .
H6B H 0.9622(16) 0.6116(15) 0.2773(14) 0.026 Uiso 1 1 d . . .
C7 C 0.63937(12) 0.47043(12) 0.24665(13) 0.0214(3) Uani 1 1 d . . .
H7A H 0.5745(16) 0.3955(15) 0.2786(14) 0.026 Uiso 1 1 d . . .
H7B H 0.6367(15) 0.4562(15) 0.1551(15) 0.026 Uiso 1 1 d . . .
C8 C 0.80068(13) 0.36439(12) 0.30493(12) 0.0205(2) Uani 1 1 d . . .
C9 C 0.73310(14) 0.29469(12) 0.41530(12) 0.0221(3) Uani 1 1 d . . .
H9A H 0.7814(16) 0.3496(16) 0.4893(15) 0.026 Uiso 1 1 d . . .
H9B H 0.6392(16) 0.2955(15) 0.4170(14) 0.026 Uiso 1 1 d . . .
C10 C 0.61333(16) 0.06456(14) 0.36496(14) 0.0309(3) Uani 1 1 d . . .
H10A H 0.5359(18) 0.0835(17) 0.3992(16) 0.037 Uiso 1 1 d . . .
H10B H 0.6170(17) -0.0238(18) 0.3896(16) 0.037 Uiso 1 1 d . . .
C11 C 0.59603(17) 0.06360(14) 0.22794(14) 0.0321(3) Uani 1 1 d . . .
H11A H 0.6600(18) 0.0233(17) 0.1899(16) 0.039 Uiso 1 1 d . . .
H11B H 0.5023(18) 0.0098(18) 0.1996(16) 0.039 Uiso 1 1 d . . .
C12 C 0.75136(14) 0.27535(13) 0.18745(12) 0.0244(3) Uani 1 1 d . . .
H12A H 0.7667(16) 0.3352(16) 0.1160(15) 0.029 Uiso 1 1 d . . .
H12B H 0.8084(16) 0.2190(16) 0.1751(15) 0.029 Uiso 1 1 d . . .
C13 C 0.72292(16) 0.77339(15) 0.58024(13) 0.0311(3) Uani 1 1 d . . .
H13A H 0.6361(10) 0.7756(10) 0.6046(3) 0.047 Uiso 1 1 calc R . .
H13B H 0.7934(11) 0.8585(11) 0.6046(3) 0.047 Uiso 1 1 calc R . .
H13C H 0.7435(11) 0.7023(9) 0.6208(5) 0.047 Uiso 1 1 calc R . .
C14 C 0.94501(12) 0.84177(12) 0.21525(12) 0.0198(2) Uani 1 1 d . . .
C15 C 1.04101(13) 0.82808(13) 0.14172(13) 0.0245(3) Uani 1 1 d . . .
H15 H 1.0402(16) 0.7381(16) 0.1193(15) 0.029 Uiso 1 1 d . . .
C16 C 1.13219(14) 0.93608(14) 0.09362(14) 0.0289(3) Uani 1 1 d . . .
H16 H 1.1967(17) 0.9262(16) 0.0377(15) 0.035 Uiso 1 1 d . . .
C17 C 1.12779(14) 1.05976(14) 0.11621(14) 0.0293(3) Uani 1 1 d . . .
H17 H 1.1917(17) 1.1341(17) 0.0814(16) 0.035 Uiso 1 1 d . . .
C18 C 1.03119(14) 1.07464(13) 0.18755(14) 0.0281(3) Uani 1 1 d . . .
H18 H 1.0246(17) 1.1624(17) 0.2006(15) 0.034 Uiso 1 1 d . . .
C19 C 0.94115(13) 0.96791(13) 0.23683(13) 0.0240(3) Uani 1 1 d . . .
H19 H 0.8705(17) 0.9785(16) 0.2865(15) 0.029 Uiso 1 1 d . . .
C20 C 0.46070(12) 0.57242(12) 0.22052(12) 0.0207(2) Uani 1 1 d . . .
C21 C 0.38356(13) 0.46191(13) 0.14908(13) 0.0252(3) Uani 1 1 d . . .
H21 H 0.4161(16) 0.3934(17) 0.1318(15) 0.030 Uiso 1 1 d . . .
C22 C 0.25760(14) 0.45027(14) 0.10049(14) 0.0279(3) Uani 1 1 d . . .
H22 H 0.2036(17) 0.3716(17) 0.0496(16) 0.033 Uiso 1 1 d . . .
C23 C 0.20754(14) 0.54974(15) 0.12199(14) 0.0285(3) Uani 1 1 d . . .
H23 H 0.1204(18) 0.5421(17) 0.0864(16) 0.034 Uiso 1 1 d . . .
C24 C 0.28286(14) 0.66005(15) 0.19323(14) 0.0304(3) Uani 1 1 d . . .
H24 H 0.2497(18) 0.7294(17) 0.2088(16) 0.036 Uiso 1 1 d . . .
C25 C 0.40794(14) 0.67140(14) 0.24228(14) 0.0273(3) Uani 1 1 d . . .
H25 H 0.4638(17) 0.7543(17) 0.2909(15) 0.033 Uiso 1 1 d . . .
C26 C 0.94958(13) 0.39165(13) 0.32792(14) 0.0263(3) Uani 1 1 d . . .
H26A H 0.9959(5) 0.4216(10) 0.2508(8) 0.039 Uiso 1 1 calc R . .
H26B H 0.9645(2) 0.3086(9) 0.3527(9) 0.039 Uiso 1 1 calc R . .
H26C H 0.9874(5) 0.4630(10) 0.3955(9) 0.039 Uiso 1 1 calc R . .
C27 C 0.76478(17) 0.13031(16) 0.54165(14) 0.0365(4) Uani 1 1 d . . .
H27A H 0.6894(10) 0.1282(11) 0.5914(6) 0.055 Uiso 1 1 calc R . .
H27B H 0.8479(11) 0.1982(10) 0.5780(6) 0.055 Uiso 1 1 calc R . .
H27C H 0.7757(12) 0.0431(11) 0.53995(17) 0.055 Uiso 1 1 calc R . .
C28 C 0.54914(16) 0.17662(16) 0.05865(14) 0.0339(3) Uani 1 1 d . . .
H28A H 0.5935(9) 0.1293(11) 0.0033(7) 0.051 Uiso 1 1 calc R . .
H28B H 0.5607(10) 0.2667(10) 0.0277(5) 0.051 Uiso 1 1 calc R . .
H28C H 0.4503(11) 0.1232(11) 0.0588(2) 0.051 Uiso 1 1 calc R . .
N7 N 0.71656(11) 0.74946(11) 0.44873(10) 0.0225(2) Uani 1 1 d . . .
N3 N 0.77219(10) 0.48922(10) 0.30079(10) 0.0205(2) Uani 1 1 d . . .
N2 N 0.73739(12) 0.16162(11) 0.41843(10) 0.0246(2) Uani 1 1 d . . .
N1 N 0.61074(12) 0.19180(11) 0.18222(11) 0.0260(2) Uani 1 1 d . . .
O1 O 0.67900(9) 0.75935(10) 0.13182(9) 0.0275(2) Uani 1 1 d . . .

loop_
_atom_site_aniso_label
_atom_site_aniso_U_11
_atom_site_aniso_U_22
_atom_site_aniso_U_33
_atom_site_aniso_U_23
_atom_site_aniso_U_13
_atom_site_aniso_U_12
C1 0.0201(6) 0.0229(6) 0.0225(6) 0.0026(5) -0.0020(5) 0.0065(5)
C2 0.0166(5) 0.0175(5) 0.0229(6) 0.0027(4) 0.0001(4) 0.0053(4)
C3 0.0175(5) 0.0167(5) 0.0206(6) 0.0005(4) 0.0003(4) 0.0069(4)
C4 0.0161(5) 0.0178(5) 0.0230(6) 0.0033(4) 0.0011(4) 0.0055(4)
C5 0.0202(6) 0.0238(6) 0.0242(6) 0.0047(5) 0.0019(5) 0.0063(5)
C6 0.0168(6) 0.0177(5) 0.0299(7) 0.0039(5) 0.0010(5) 0.0061(5)
C7 0.0162(6) 0.0175(5) 0.0303(7) 0.0031(5) -0.0014(5) 0.0056(5)
C8 0.0198(6) 0.0167(5) 0.0263(6) 0.0025(5) -0.0004(5) 0.0080(5)
C9 0.0230(6) 0.0195(6) 0.0248(6) 0.0022(5) 0.0019(5) 0.0087(5)
C10 0.0335(8) 0.0211(6) 0.0337(8) 0.0056(6) -0.0006(6) 0.0039(6)
C11 0.0392(8) 0.0188(6) 0.0334(8) 0.0000(5) -0.0047(6) 0.0050(6)
C12 0.0261(7) 0.0226(6) 0.0252(7) 0.0020(5) 0.0014(5) 0.0094(5)
C13 0.0369(8) 0.0334(7) 0.0230(7) 0.0005(6) 0.0000(6) 0.0128(6)
C14 0.0155(5) 0.0191(5) 0.0230(6) 0.0034(5) -0.0029(5) 0.0042(4)
C15 0.0200(6) 0.0220(6) 0.0327(7) 0.0049(5) 0.0025(5) 0.0082(5)
C16 0.0212(6) 0.0288(7) 0.0357(8) 0.0070(6) 0.0053(6) 0.0066(6)
C17 0.0242(7) 0.0246(6) 0.0350(8) 0.0096(6) 0.0006(6) 0.0026(5)
C18 0.0275(7) 0.0196(6) 0.0350(8) 0.0023(5) -0.0016(6) 0.0059(5)
C19 0.0227(6) 0.0205(6) 0.0289(7) 0.0012(5) 0.0003(5) 0.0078(5)
C20 0.0150(5) 0.0215(6) 0.0256(6) 0.0061(5) 0.0020(5) 0.0056(5)
C21 0.0206(6) 0.0233(6) 0.0309(7) 0.0015(5) -0.0023(5) 0.0074(5)
C22 0.0218(6) 0.0292(7) 0.0295(7) 0.0032(6) -0.0038(5) 0.0053(6)
C23 0.0170(6) 0.0402(8) 0.0294(7) 0.0073(6) 0.0014(5) 0.0109(6)
C24 0.0237(7) 0.0357(8) 0.0368(8) 0.0005(6) 0.0004(6) 0.0170(6)
C25 0.0223(6) 0.0263(7) 0.0340(8) -0.0005(6) -0.0010(5) 0.0099(5)
C26 0.0203(6) 0.0243(6) 0.0359(8) 0.0048(5) 0.0006(5) 0.0096(5)
C27 0.0438(9) 0.0339(8) 0.0320(8) 0.0126(6) -0.0040(7) 0.0134(7)
C28 0.0386(8) 0.0330(8) 0.0281(7) -0.0028(6) -0.0094(6) 0.0118(7)
N7 0.0222(5) 0.0226(5) 0.0217(5) 0.0016(4) 0.0002(4) 0.0069(4)
N3 0.0161(5) 0.0152(5) 0.0296(6) 0.0032(4) -0.0011(4) 0.0051(4)
N2 0.0285(6) 0.0192(5) 0.0269(6) 0.0052(4) 0.0001(5) 0.0093(5)
N1 0.0286(6) 0.0208(5) 0.0257(6) 0.0003(4) -0.0046(5) 0.0057(5)
O1 0.0232(5) 0.0297(5) 0.0286(5) 0.0098(4) -0.0026(4) 0.0079(4)

loop_
_atom_type_symbol
_atom_type_description
_atom_type_scat_dispersion_real
_atom_type_scat_dispersion_imag
_atom_type_scat_source
C C 0.0033 0.0016 'International Tables Vol C Tables 4.2.6.8 and 6.1.1.4'
H H 0.0000 0.0000 'International Tables Vol C Tables 4.2.6.8 and 6.1.1.4'
N N 0.0061 0.0033 'International Tables Vol C Tables 4.2.6.8 and 6.1.1.4'
O O 0.0106 0.0060 'International Tables Vol C Tables 4.2.6.8 and 6.1.1.4'

loop_
_geom_angle_atom_site_label_1
_geom_angle_atom_site_label_2
_geom_angle_atom_site_label_3
_geom_angle
_geom_angle_site_symmetry_1
_geom_angle_site_symmetry_3
_geom_angle_publ_flag
N7 C1 C2 111.74(10) . . ?
N7 C1 H1A 109.2(9) . . ?
C2 C1 H1A 111.1(9) . . ?
N7 C1 H1B 108.3(9) . . ?
C2 C1 H1B 109.8(9) . . ?
H1A C1 H1B 106.5(13) . . ?
C14 C2 C3 110.74(10) . . ?
C14 C2 C1 111.56(11) . . ?
C3 C2 C1 108.02(10) . . ?
C14 C2 C6 111.84(10) . . ?
C3 C2 C6 105.18(10) . . ?
C1 C2 C6 109.24(10) . . ?
O1 C3 C4 124.04(11) . . ?
O1 C3 C2 123.67(11) . . ?
C4 C3 C2 111.98(10) . . ?
C20 C4 C3 110.70(10) . . ?
C20 C4 C7 111.42(11) . . ?
C3 C4 C7 104.44(10) . . ?
C20 C4 C5 112.10(10) . . ?
C3 C4 C5 108.17(10) . . ?
C7 C4 C5 109.68(10) . . ?
N7 C5 C4 111.87(11) . . ?
N7 C5 H5A 107.4(9) . . ?
C4 C5 H5A 108.3(9) . . ?
N7 C5 H5B 111.0(9) . . ?
C4 C5 H5B 109.3(9) . . ?
H5A C5 H5B 108.9(13) . . ?
N3 C6 C2 110.23(11) . . ?
N3 C6 H6A 113.4(9) . . ?
C2 C6 H6A 108.6(8) . . ?
N3 C6 H6B 111.9(9) . . ?
C2 C6 H6B 105.7(9) . . ?
H6A C6 H6B 106.6(12) . . ?
N3 C7 C4 111.04(11) . . ?
N3 C7 H7A 110.3(9) . . ?
C4 C7 H7A 108.0(9) . . ?
N3 C7 H7B 110.2(9) . . ?
C4 C7 H7B 108.2(9) . . ?
H7A C7 H7B 109.1(13) . . ?
N3 C8 C26 110.95(10) . . ?
N3 C8 C9 106.48(10) . . ?
C26 C8 C9 106.91(11) . . ?
N3 C8 C12 113.19(10) . . ?
C26 C8 C12 108.23(11) . . ?
C9 C8 C12 110.92(11) . . ?
N2 C9 C8 111.43(11) . . ?
N2 C9 H9A 110.9(9) . . ?
C8 C9 H9A 106.8(9) . . ?
N2 C9 H9B 112.0(9) . . ?
C8 C9 H9B 110.8(9) . . ?
H9A C9 H9B 104.5(13) . . ?
N2 C10 C11 114.16(12) . . ?
N2 C10 H10A 108.9(10) . . ?
C11 C10 H10A 107.5(10) . . ?
N2 C10 H10B 105.0(10) . . ?
C11 C10 H10B 109.6(10) . . ?
H10A C10 H10B 111.8(14) . . ?
N1 C11 C10 113.91(12) . . ?
N1 C11 H11A 111.9(10) . . ?
C10 C11 H11A 109.2(10) . . ?
N1 C11 H11B 102.8(10) . . ?
C10 C11 H11B 109.6(10) . . ?
H11A C11 H11B 109.3(14) . . ?
N1 C12 C8 114.43(11) . . ?
N1 C12 H12A 109.2(9) . . ?
C8 C12 H12A 107.3(9) . . ?
N1 C12 H12B 109.6(9) . . ?
C8 C12 H12B 110.3(9) . . ?
H12A C12 H12B 105.6(13) . . ?
N7 C13 H13A 109.5 . . ?
N7 C13 H13B 109.5 . . ?
H13A C13 H13B 109.5 . . ?
N7 C13 H13C 109.5 . . ?
H13A C13 H13C 109.5 . . ?
H13B C13 H13C 109.5 . . ?
C15 C14 C19 117.57(12) . . ?
C15 C14 C2 123.30(11) . . ?
C19 C14 C2 119.13(12) . . ?
C14 C15 C16 121.28(13) . . ?
C14 C15 H15 118.7(9) . . ?
C16 C15 H15 119.9(9) . . ?
C17 C16 C15 120.53(14) . . ?
C17 C16 H16 117.9(10) . . ?
C15 C16 H16 121.4(10) . . ?
C16 C17 C18 118.84(13) . . ?
C16 C17 H17 119.6(10) . . ?
C18 C17 H17 121.6(10) . . ?
C19 C18 C17 120.95(13) . . ?
C19 C18 H18 119.8(10) . . ?
C17 C18 H18 119.2(10) . . ?
C18 C19 C14 120.81(13) . . ?
C18 C19 H19 120.9(9) . . ?
C14 C19 H19 118.3(9) . . ?
C21 C20 C25 118.09(12) . . ?
C21 C20 C4 123.53(11) . . ?
C25 C20 C4 118.38(12) . . ?
C20 C21 C22 120.95(13) . . ?
C20 C21 H21 120.5(10) . . ?
C22 C21 H21 118.5(10) . . ?
C23 C22 C21 120.16(14) . . ?
C23 C22 H22 119.4(10) . . ?
C21 C22 H22 120.4(10) . . ?
C24 C23 C22 119.57(13) . . ?
C24 C23 H23 120.5(10) . . ?
C22 C23 H23 119.9(10) . . ?
C23 C24 C25 120.32(13) . . ?
C23 C24 H24 120.5(11) . . ?
C25 C24 H24 119.2(11) . . ?
C24 C25 C20 120.90(14) . . ?
C24 C25 H25 119.6(9) . . ?
C20 C25 H25 119.5(10) . . ?
C8 C26 H26A 109.5 . . ?
C8 C26 H26B 109.5 . . ?
H26A C26 H26B 109.5 . . ?
C8 C26 H26C 109.5 . . ?
H26A C26 H26C 109.5 . . ?
H26B C26 H26C 109.5 . . ?
N2 C27 H27A 109.5 . . ?
N2 C27 H27B 109.5 . . ?
H27A C27 H27B 109.5 . . ?
N2 C27 H27C 109.5 . . ?
H27A C27 H27C 109.5 . . ?
H27B C27 H27C 109.5 . . ?
N1 C28 H28A 109.5 . . ?
N1 C28 H28B 109.5 . . ?
H28A C28 H28B 109.5 . . ?
N1 C28 H28C 109.5 . . ?
H28A C28 H28C 109.5 . . ?
H28B C28 H28C 109.5 . . ?
C13 N7 C5 108.90(11) . . ?
C13 N7 C1 109.80(11) . . ?
C5 N7 C1 111.21(11) . . ?
C6 N3 C7 109.13(10) . . ?
C6 N3 C8 116.09(10) . . ?
C7 N3 C8 112.82(10) . . ?
C27 N2 C10 110.13(12) . . ?
C27 N2 C9 111.36(11) . . ?
C10 N2 C9 111.20(11) . . ?
C11 N1 C28 110.31(11) . . ?
C11 N1 C12 110.75(12) . . ?
C28 N1 C12 111.23(12) . . ?
N3 C3 N7 79.05(5) . . ?

loop_
_geom_bond_atom_site_label_1
_geom_bond_atom_site_label_2
_geom_bond_distance
_geom_bond_site_symmetry_2
_geom_bond_publ_flag
C1 N7 1.4645(18) . ?
C1 C2 1.555(2) . ?
C1 H1A 0.980(16) . ?
C1 H1B 0.987(17) . ?
C2 C14 1.5222(18) . ?
C2 C3 1.5340(18) . ?
C2 C6 1.5581(18) . ?
C3 O1 1.2042(15) . ?
C3 C4 1.5309(17) . ?
C4 C20 1.5190(18) . ?
C4 C7 1.5493(18) . ?
C4 C5 1.550(2) . ?
C5 N7 1.4614(18) . ?
C5 H5A 1.029(16) . ?
C5 H5B 1.021(16) . ?
C6 N3 1.4589(17) . ?
C6 H6A 1.053(16) . ?
C6 H6B 1.001(16) . ?
C7 N3 1.4611(17) . ?
C7 H7A 0.966(16) . ?
C7 H7B 1.015(16) . ?
C8 N3 1.4942(16) . ?
C8 C26 1.5281(19) . ?
C8 C9 1.5411(19) . ?
C8 C12 1.544(2) . ?
C9 N2 1.4674(17) . ?
C9 H9A 1.000(17) . ?
C9 H9B 1.013(16) . ?
C10 N2 1.4645(19) . ?
C10 C11 1.515(2) . ?
C10 H10A 1.011(18) . ?
C10 H10B 1.023(18) . ?
C11 N1 1.4628(19) . ?
C11 H11A 1.032(18) . ?
C11 H11B 1.001(18) . ?
C12 N1 1.4682(19) . ?
C12 H12A 1.027(17) . ?
C12 H12B 1.015(16) . ?
C13 N7 1.4602(19) . ?
C13 H13A 0.9918 . ?
C13 H13B 0.9918 . ?
C13 H13C 0.9918 . ?
C14 C15 1.3890(19) . ?
C14 C19 1.4004(18) . ?
C15 C16 1.3916(19) . ?
C15 H15 0.999(16) . ?
C16 C17 1.378(2) . ?
C16 H16 0.982(17) . ?
C17 C18 1.384(2) . ?
C17 H17 0.972(18) . ?
C18 C19 1.384(2) . ?
C18 H18 0.988(17) . ?
C19 H19 0.994(17) . ?
C20 C21 1.3902(19) . ?
C20 C25 1.3980(19) . ?
C21 C22 1.3910(19) . ?
C21 H21 0.944(17) . ?
C22 C23 1.383(2) . ?
C22 H22 0.988(18) . ?
C23 C24 1.383(2) . ?
C23 H23 0.971(18) . ?
C24 C25 1.385(2) . ?
C24 H24 0.953(18) . ?
C25 H25 1.011(18) . ?
C26 H26A 1.0165 . ?
C26 H26B 1.0165 . ?
C26 H26C 1.0165 . ?
C27 N2 1.4554(19) . ?
C27 H27A 0.9960 . ?
C27 H27B 0.9960 . ?
C27 H27C 0.9960 . ?
C28 N1 1.4634(19) . ?
C28 H28A 1.0206 . ?
C28 H28B 1.0206 . ?
C28 H28C 1.0206 . ?
N3 N7 3.460(2) . ?
N1 N2 2.961(2) . ?

loop_
_geom_torsion_atom_site_label_1
_geom_torsion_atom_site_label_2
_geom_torsion_atom_site_label_3
_geom_torsion_atom_site_label_4
_geom_torsion
_geom_torsion_site_symmetry_1
_geom_torsion_site_symmetry_2
_geom_torsion_site_symmetry_3
_geom_torsion_site_symmetry_4
_geom_torsion_publ_flag
N7 C1 C2 C14 120.22(11) . . . . ?
N7 C1 C2 C3 -1.72(14) . . . . ?
N7 C1 C2 C6 -115.62(11) . . . . ?
C14 C2 C3 O1 8.00(17) . . . . ?
C1 C2 C3 O1 130.44(13) . . . . ?
C6 C2 C3 O1 -113.00(14) . . . . ?
C14 C2 C3 C4 -178.19(10) . . . . ?
C1 C2 C3 C4 -55.75(13) . . . . ?
C6 C2 C3 C4 60.81(13) . . . . ?
O1 C3 C4 C20 -7.01(17) . . . . ?
C2 C3 C4 C20 179.21(10) . . . . ?
O1 C3 C4 C7 113.02(14) . . . . ?
C2 C3 C4 C7 -60.76(13) . . . . ?
O1 C3 C4 C5 -130.20(13) . . . . ?
C2 C3 C4 C5 56.02(13) . . . . ?
C20 C4 C5 N7 -120.94(12) . . . . ?
C3 C4 C5 N7 1.39(14) . . . . ?
C7 C4 C5 N7 114.73(12) . . . . ?
C14 C2 C6 N3 179.30(10) . . . . ?
C3 C2 C6 N3 -60.43(13) . . . . ?
C1 C2 C6 N3 55.30(13) . . . . ?
C20 C4 C7 N3 -179.26(10) . . . . ?
C3 C4 C7 N3 61.19(13) . . . . ?
C5 C4 C7 N3 -54.54(14) . . . . ?
N3 C8 C9 N2 171.58(10) . . . . ?
C26 C8 C9 N2 -69.76(13) . . . . ?
C12 C8 C9 N2 48.03(14) . . . . ?
N2 C10 C11 N1 -53.33(19) . . . . ?
N3 C8 C12 N1 -84.04(14) . . . . ?
C26 C8 C12 N1 152.55(11) . . . . ?
C9 C8 C12 N1 35.57(14) . . . . ?
C3 C2 C14 C15 -113.08(13) . . . . ?
C1 C2 C14 C15 126.57(13) . . . . ?
C6 C2 C14 C15 3.88(17) . . . . ?
C3 C2 C14 C19 66.38(15) . . . . ?
C1 C2 C14 C19 -53.97(15) . . . . ?
C6 C2 C14 C19 -176.65(11) . . . . ?
C19 C14 C15 C16 1.5(2) . . . . ?
C2 C14 C15 C16 -178.98(12) . . . . ?
C14 C15 C16 C17 -1.2(2) . . . . ?
C15 C16 C17 C18 0.0(2) . . . . ?
C16 C17 C18 C19 0.7(2) . . . . ?
C17 C18 C19 C14 -0.3(2) . . . . ?
C15 C14 C19 C18 -0.79(19) . . . . ?
C2 C14 C19 C18 179.72(12) . . . . ?
C3 C4 C20 C21 112.68(14) . . . . ?
C7 C4 C20 C21 -3.08(17) . . . . ?
C5 C4 C20 C21 -126.44(13) . . . . ?
C3 C4 C20 C25 -66.74(15) . . . . ?
C7 C4 C20 C25 177.50(12) . . . . ?
C5 C4 C20 C25 54.14(15) . . . . ?
C25 C20 C21 C22 0.1(2) . . . . ?
C4 C20 C21 C22 -179.32(12) . . . . ?
C20 C21 C22 C23 0.5(2) . . . . ?
C21 C22 C23 C24 -0.8(2) . . . . ?
C22 C23 C24 C25 0.4(2) . . . . ?
C23 C24 C25 C20 0.3(2) . . . . ?
C21 C20 C25 C24 -0.5(2) . . . . ?
C4 C20 C25 C24 178.94(13) . . . . ?
C4 C5 N7 C13 179.39(10) . . . . ?
C4 C5 N7 C1 -59.48(13) . . . . ?
C2 C1 N7 C13 -179.80(11) . . . . ?
C2 C1 N7 C5 59.60(13) . . . . ?
C2 C6 N3 C7 63.83(14) . . . . ?
C2 C6 N3 C8 -167.34(10) . . . . ?
C4 C7 N3 C6 -64.79(14) . . . . ?
C4 C7 N3 C8 164.59(10) . . . . ?
C26 C8 N3 C6 37.06(15) . . . . ?
C9 C8 N3 C6 153.03(11) . . . . ?
C12 C8 N3 C6 -84.84(14) . . . . ?
C26 C8 N3 C7 164.07(11) . . . . ?
C9 C8 N3 C7 -79.96(13) . . . . ?
C12 C8 N3 C7 42.17(15) . . . . ?
C11 C10 N2 C27 -162.86(13) . . . . ?
C11 C10 N2 C9 73.20(16) . . . . ?
C8 C9 N2 C27 139.87(12) . . . . ?
C8 C9 N2 C10 -96.89(14) . . . . ?
C10 C11 N1 C28 -160.43(14) . . . . ?
C10 C11 N1 C12 75.98(17) . . . . ?
C8 C12 N1 C11 -92.92(14) . . . . ?
C8 C12 N1 C28 144.03(12) . . . . ?
